data_2016298
loop_
_publ_author_name
'Kubicki, Maciej'
'Pruka\/la, Wies\/law'
'Marciniec, Bogdan'

_publ_section_title
;
 Three 9-[(<i>E</i>)-2-(4-halogenophenyl)vinyl]-9<i>H</i>-carbazoles
;
_journal_coeditor_code AV3120
_journal_issue 12
_journal_name_full 'Acta Crystallographica Section C'
_journal_page_first o754
_journal_page_last o757
_journal_paper_doi 10.1107/S0108270107054571
_journal_volume 63
_journal_year 2007
_chemical_formula_iupac 'C20 H14 Cl N'
_chemical_formula_moiety 'C20 H14 Cl N'
_chemical_formula_sum 'C20 H14 Cl N'
_chemical_formula_weight 303.77
_chemical_name_systematic
;
9-[(E)-2-(4-chlorophenyl)vinyl]-9<i>H</i>-carbazole
;
_space_group_IT_number 14
_symmetry_cell_setting monoclinic
_symmetry_space_group_name_Hall '-P 2yn'
_symmetry_space_group_name_H-M 'P 1 21/n 1'
_atom_sites_solution_hydrogens geom
_atom_sites_solution_primary direct
_atom_sites_solution_secondary difmap
_audit_creation_method SHELXL-97
_cell_angle_alpha 90.00
_cell_angle_beta 102.730(7)
_cell_angle_gamma 90.00
_cell_formula_units_Z 4
_cell_length_a 14.3190(11)
_cell_length_b 5.6943(5)
_cell_length_c 18.6247(18)
_cell_measurement_reflns_used 5665
_cell_measurement_temperature 100.0(10)
_cell_measurement_theta_max 29.8546
_cell_measurement_theta_min 2.3867
_cell_volume 1481.3(2)
_computing_cell_refinement
;
CrysAlis RED
(Oxford Diffraction, 2006)
;
_computing_data_collection
;
CrysAlis CCD
(Oxford Diffraction, 2006)
;
_computing_data_reduction
;
CrysAlis RED
(Oxford Diffraction, 2006)
;
_computing_molecular_graphics 'XP (Siemens, 1989)'
_computing_publication_material 'SHELXL97 (Sheldrick, 1997)'
_computing_structure_refinement 'SHELXL97 (Sheldrick, 1997)'
_computing_structure_solution 'SHELXS97 (Sheldrick, 1997)'
_diffrn_ambient_temperature 100.0(10)
_diffrn_measured_fraction_theta_full 0.997
_diffrn_measured_fraction_theta_max 0.995
_diffrn_measurement_device_type 'Kuma KM-4 CCD four-circle diffractometer'
_diffrn_measurement_method \w
_diffrn_radiation_monochromator graphite
_diffrn_radiation_source 'fine-focus sealed tube'
_diffrn_radiation_type MoK\a
_diffrn_radiation_wavelength 0.71073
_diffrn_reflns_av_R_equivalents 0.0386
_diffrn_reflns_av_sigmaI/netI 0.0498
_diffrn_reflns_limit_h_max 18
_diffrn_reflns_limit_h_min -18
_diffrn_reflns_limit_k_max 7
_diffrn_reflns_limit_k_min -5
_diffrn_reflns_limit_l_max 24
_diffrn_reflns_limit_l_min -23
_diffrn_reflns_number 12780
_diffrn_reflns_theta_full 25.00
_diffrn_reflns_theta_max 27.50
_diffrn_reflns_theta_min 2.92
_exptl_absorpt_coefficient_mu 0.253
_exptl_absorpt_correction_T_max 0.98
_exptl_absorpt_correction_T_min 0.85
_exptl_absorpt_correction_type multi-scan
_exptl_absorpt_process_details
;
(CrysAlis RED; Oxford Diffraction, 2006)
;
_exptl_crystal_colour colourless
_exptl_crystal_density_diffrn 1.362
_exptl_crystal_density_method 'not measured'
_exptl_crystal_description block
_exptl_crystal_F_000 632
_exptl_crystal_size_max 0.45
_exptl_crystal_size_mid 0.15
_exptl_crystal_size_min 0.08
_refine_diff_density_max 0.270
_refine_diff_density_min -0.290
_refine_ls_extinction_method none
_refine_ls_goodness_of_fit_ref 1.022
_refine_ls_hydrogen_treatment refxyz
_refine_ls_matrix_type full
_refine_ls_number_parameters 241
_refine_ls_number_reflns 3382
_refine_ls_number_restraints 0
_refine_ls_restrained_S_all 1.022
_refine_ls_R_factor_all 0.0614
_refine_ls_R_factor_gt 0.0350
_refine_ls_shift/su_max 0.003
_refine_ls_shift/su_mean 0.000
_refine_ls_structure_factor_coef Fsqd
_refine_ls_weighting_details 'calc w=1/[\s^2^(Fo^2^)+(0.0400P)^2^] where P=(Fo^2^+2Fc^2^)/3'
_refine_ls_weighting_scheme calc
_refine_ls_wR_factor_gt 0.0770
_refine_ls_wR_factor_ref 0.0803
_reflns_number_gt 2241
_reflns_number_total 3382
_reflns_threshold_expression >2sigma(I)
_cod_data_source_file av3120.cif
_cod_data_source_block II
_cod_original_sg_symbol_H-M 'P 21/n'
_cod_database_code 2016298
_cod_database_fobs_code 2016298

loop_
_symmetry_equiv_pos_as_xyz
'x, y, z'
'-x+1/2, y+1/2, -z+1/2'
'-x, -y, -z'
'x-1/2, -y-1/2, z-1/2'

loop_
_atom_site_type_symbol
_atom_site_label
_atom_site_fract_x
_atom_site_fract_y
_atom_site_fract_z
_atom_site_U_iso_or_equiv
_atom_site_adp_type
_atom_site_calc_flag
_atom_site_occupancy
C C1 0.06071(11) 0.7169(3) 0.08097(9) 0.0220(3) Uani d 1
H H1 0.0282(10) 0.576(3) 0.0618(8) 0.024 Uiso d 1
C C2 0.09982(11) 0.8623(3) 0.03547(10) 0.0258(4) Uani d 1
H H2 0.0876(11) 0.819(3) -0.0143(9) 0.031 Uiso d 1
C C3 0.14861(11) 1.0680(3) 0.06184(10) 0.0268(4) Uani d 1
H H3 0.1750(11) 1.164(3) 0.0270(9) 0.032 Uiso d 1
C C4 0.16037(11) 1.1320(3) 0.13475(9) 0.0240(4) Uani d 1
H H4 0.1940(11) 1.270(3) 0.1544(8) 0.029 Uiso d 1
C C5 0.12167(10) 0.9885(2) 0.18185(8) 0.0200(3) Uani d 1
C C6 0.12583(10) 0.9950(2) 0.26021(8) 0.0197(3) Uani d 1
C C7 0.16602(11) 1.1519(3) 0.31622(9) 0.0237(4) Uani d 1
H H7 0.1983(11) 1.291(3) 0.3037(8) 0.024 Uiso d 1
C C8 0.15803(11) 1.1040(3) 0.38746(9) 0.0257(4) Uani d 1
H H8 0.1865(11) 1.210(3) 0.4273(9) 0.031 Uiso d 1
C C9 0.11018(11) 0.9026(3) 0.40359(9) 0.0249(4) Uani d 1
H H9 0.1075(11) 0.874(3) 0.4558(9) 0.030 Uiso d 1
C C10 0.06864(11) 0.7459(3) 0.34907(8) 0.0210(3) Uani d 1
H H10 0.0376(11) 0.616(3) 0.3614(8) 0.025 Uiso d 1
C C11 0.07787(10) 0.7923(2) 0.27766(8) 0.0194(3) Uani d 1
N N12 0.04314(9) 0.6646(2) 0.21250(7) 0.0196(3) Uani d 1
C C13 0.07097(10) 0.7825(2) 0.15426(8) 0.0197(3) Uani d 1
C C14 -0.02501(11) 0.4834(2) 0.20733(9) 0.0198(3) Uani d 1
H H14 -0.0159(10) 0.384(3) 0.2517(8) 0.024 Uiso d 1
C C15 -0.09655(11) 0.4494(2) 0.14920(9) 0.0201(3) Uani d 1
H H15 -0.1036(11) 0.556(2) 0.1092(8) 0.024 Uiso d 1
C C16 -0.17044(10) 0.2663(2) 0.14205(8) 0.0188(3) Uani d 1
C C17 -0.25505(11) 0.2971(3) 0.08903(9) 0.0226(4) Uani d 1
H H17 -0.2595(11) 0.431(3) 0.0572(9) 0.027 Uiso d 1
C C18 -0.32980(12) 0.1378(3) 0.08031(9) 0.0249(4) Uani d 1
H H18 -0.3940(11) 0.154(3) 0.0401(9) 0.030 Uiso d 1
C C19 -0.31942(11) -0.0586(3) 0.12567(9) 0.0228(4) Uani d 1
Cl Cl19 -0.41367(3) -0.26053(7) 0.11498(2) 0.02892(13) Uani d 1
C C20 -0.23636(11) -0.0970(3) 0.17828(9) 0.0242(4) Uani d 1
H H20 -0.2302(11) -0.233(3) 0.2079(9) 0.029 Uiso d 1
C C21 -0.16189(11) 0.0642(3) 0.18604(9) 0.0215(4) Uani d 1
H H21 -0.1045(11) 0.033(2) 0.2237(8) 0.026 Uiso d 1

loop_
_atom_site_aniso_label
_atom_site_aniso_U_11
_atom_site_aniso_U_22
_atom_site_aniso_U_33
_atom_site_aniso_U_12
_atom_site_aniso_U_13
_atom_site_aniso_U_23
C1 0.0181(8) 0.0227(8) 0.0250(9) 0.0007(7) 0.0046(7) -0.0025(7)
C2 0.0209(9) 0.0322(9) 0.0247(9) 0.0051(7) 0.0061(8) 0.0016(8)
C3 0.0209(9) 0.0284(9) 0.0324(11) 0.0028(7) 0.0089(8) 0.0083(8)
C4 0.0185(8) 0.0195(8) 0.0342(10) -0.0001(7) 0.0059(7) 0.0025(7)
C5 0.0153(8) 0.0178(7) 0.0263(9) 0.0029(6) 0.0033(7) 0.0010(6)
C6 0.0127(7) 0.0192(8) 0.0268(9) 0.0023(6) 0.0033(7) 0.0008(6)
C7 0.0176(8) 0.0191(8) 0.0335(10) 0.0005(7) 0.0035(7) -0.0029(7)
C8 0.0202(9) 0.0269(9) 0.0281(10) 0.0011(7) 0.0010(7) -0.0088(7)
C9 0.0203(8) 0.0307(9) 0.0232(9) 0.0050(7) 0.0036(7) -0.0012(7)
C10 0.0180(7) 0.0219(8) 0.0235(8) -0.0003(7) 0.0051(6) 0.0016(7)
C11 0.0125(7) 0.0202(8) 0.0244(9) 0.0020(6) 0.0013(6) -0.0024(6)
N12 0.0178(7) 0.0187(6) 0.0222(7) -0.0012(5) 0.0041(6) -0.0007(5)
C13 0.0146(7) 0.0193(7) 0.0250(9) 0.0034(6) 0.0040(7) 0.0022(6)
C14 0.0180(8) 0.0172(8) 0.0252(9) 0.0005(6) 0.0071(7) -0.0002(6)
C15 0.0208(8) 0.0174(7) 0.0235(9) 0.0022(6) 0.0079(7) 0.0016(6)
C16 0.0183(7) 0.0191(7) 0.0209(8) 0.0000(6) 0.0086(6) -0.0039(6)
C17 0.0221(8) 0.0240(8) 0.0225(9) -0.0007(7) 0.0065(7) 0.0010(7)
C18 0.0207(9) 0.0281(8) 0.0263(9) -0.0010(7) 0.0058(7) -0.0021(7)
C19 0.0193(8) 0.0221(8) 0.0301(10) -0.0040(6) 0.0119(7) -0.0073(7)
Cl19 0.0235(2) 0.0258(2) 0.0403(3) -0.00755(17) 0.01306(18) -0.00714(18)
C20 0.0253(9) 0.0192(8) 0.0299(10) 0.0010(7) 0.0100(8) -0.0002(7)
C21 0.0186(8) 0.0202(8) 0.0257(9) 0.0026(6) 0.0045(7) -0.0015(7)

loop_
_atom_type_symbol
_atom_type_description
_atom_type_scat_dispersion_real
_atom_type_scat_dispersion_imag
_atom_type_scat_source
C C 0.0033 0.0016 'International Tables Vol C Tables 4.2.6.8 and 6.1.1.4'
H H 0.0000 0.0000 'International Tables Vol C Tables 4.2.6.8 and 6.1.1.4'
N N 0.0061 0.0033 'International Tables Vol C Tables 4.2.6.8 and 6.1.1.4'
Cl Cl 0.1484 0.1585 'International Tables Vol C Tables 4.2.6.8 and 6.1.1.4'

loop_
_geom_angle_atom_site_label_1
_geom_angle_atom_site_label_2
_geom_angle_atom_site_label_3
_geom_angle
C2 C1 C13 118.01(15)
C2 C1 H1 120.1(9)
C13 C1 H1 121.9(9)
C1 C2 C3 121.55(16)
C1 C2 H2 115.8(10)
C3 C2 H2 122.5(10)
C4 C3 C2 120.73(16)
C4 C3 H3 121.3(9)
C2 C3 H3 117.9(9)
C3 C4 C5 118.88(15)
C3 C4 H4 122.6(9)
C5 C4 H4 118.5(9)
C4 C5 C13 119.92(14)
C4 C5 C6 133.06(14)
C13 C5 C6 106.91(13)
C7 C6 C11 119.35(14)
C7 C6 C5 133.43(14)
C11 C6 C5 107.22(12)
C8 C7 C6 118.85(15)
C8 C7 H7 122.3(9)
C6 C7 H7 118.8(9)
C7 C8 C9 120.94(15)
C7 C8 H8 120.0(9)
C9 C8 H8 119.1(9)
C10 C9 C8 121.44(16)
C10 C9 H9 120.4(9)
C8 C9 H9 118.1(9)
C9 C10 C11 117.59(15)
C9 C10 H10 119.3(10)
C11 C10 H10 123.1(10)
C10 C11 N12 129.51(13)
C10 C11 C6 121.81(14)
N12 C11 C6 108.66(13)
C13 N12 C14 127.35(13)
C13 N12 C11 108.19(12)
C14 N12 C11 123.01(13)
C1 C13 N12 129.97(13)
C1 C13 C5 120.88(14)
N12 C13 C5 109.00(13)
C15 C14 N12 124.04(14)
C15 C14 H14 122.4(9)
N12 C14 H14 113.6(9)
C14 C15 C16 125.91(14)
C14 C15 H15 118.4(9)
C16 C15 H15 115.6(9)
C17 C16 C21 117.85(14)
C17 C16 C15 118.06(13)
C21 C16 C15 124.09(13)
C18 C17 C16 121.93(15)
C18 C17 H17 120.2(9)
C16 C17 H17 117.8(9)
C17 C18 C19 118.65(15)
C17 C18 H18 124.0(8)
C19 C18 H18 117.4(8)
C20 C19 C18 121.22(14)
C20 C19 Cl19 119.90(12)
C18 C19 Cl19 118.88(12)
C19 C20 C21 119.35(15)
C19 C20 H20 119.9(10)
C21 C20 H20 120.7(10)
C20 C21 C16 120.99(15)
C20 C21 H21 117.4(9)
C16 C21 H21 121.6(9)

loop_
_geom_bond_atom_site_label_1
_geom_bond_atom_site_label_2
_geom_bond_distance
C1 C2 1.388(2)
C1 C13 1.391(2)
C1 H1 0.958(15)
C2 C3 1.396(2)
C2 H2 0.937(16)
C3 C4 1.380(2)
C3 H3 0.986(16)
C4 C5 1.400(2)
C4 H4 0.952(16)
C5 C13 1.4154(19)
C5 C6 1.448(2)
C6 C7 1.397(2)
C6 C11 1.417(2)
C7 C8 1.384(2)
C7 H7 0.971(15)
C8 C9 1.402(2)
C8 H8 0.974(16)
C9 C10 1.384(2)
C9 H9 0.996(16)
C10 C11 1.391(2)
C10 H10 0.916(16)
C11 N12 1.4081(18)
N12 C13 1.4060(19)
N12 C14 1.4085(18)
C14 C15 1.330(2)
C14 H14 0.985(15)
C15 C16 1.470(2)
C15 H15 0.949(15)
C16 C17 1.395(2)
C16 C21 1.402(2)
C17 C18 1.385(2)
C17 H17 0.960(15)
C18 C19 1.390(2)
C18 H18 1.053(16)
C19 C20 1.382(2)
C19 Cl19 1.7506(15)
C20 C21 1.390(2)
C20 H20 0.946(15)
C21 H21 0.972(15)

loop_
_geom_torsion_atom_site_label_1
_geom_torsion_atom_site_label_2
_geom_torsion_atom_site_label_3
_geom_torsion_atom_site_label_4
_geom_torsion
C13 C1 C2 C3 0.3(2)
C1 C2 C3 C4 0.7(2)
C2 C3 C4 C5 -0.7(2)
C3 C4 C5 C13 -0.4(2)
C3 C4 C5 C6 175.43(15)
C4 C5 C6 C7 3.5(3)
C13 C5 C6 C7 179.71(15)
C4 C5 C6 C11 -176.00(16)
C13 C5 C6 C11 0.23(15)
C11 C6 C7 C8 0.2(2)
C5 C6 C7 C8 -179.22(15)
C6 C7 C8 C9 -0.3(2)
C7 C8 C9 C10 -0.5(2)
C8 C9 C10 C11 1.4(2)
C9 C10 C11 N12 -179.90(14)
C9 C10 C11 C6 -1.5(2)
C7 C6 C11 C10 0.7(2)
C5 C6 C11 C10 -179.71(13)
C7 C6 C11 N12 179.40(12)
C5 C6 C11 N12 -1.03(15)
C10 C11 N12 C13 179.99(15)
C6 C11 N12 C13 1.45(15)
C10 C11 N12 C14 12.8(2)
C6 C11 N12 C14 -165.73(13)
C2 C1 C13 N12 -176.48(14)
C2 C1 C13 C5 -1.4(2)
C14 N12 C13 C1 -19.3(2)
C11 N12 C13 C1 174.23(14)
C14 N12 C13 C5 165.16(13)
C11 N12 C13 C5 -1.30(16)
C4 C5 C13 C1 1.5(2)
C6 C5 C13 C1 -175.36(13)
C4 C5 C13 N12 177.48(13)
C6 C5 C13 N12 0.66(16)
C13 N12 C14 C15 -24.4(2)
C11 N12 C14 C15 140.21(15)
N12 C14 C15 C16 -178.56(13)
C14 C15 C16 C17 160.69(15)
C14 C15 C16 C21 -18.2(2)
C21 C16 C17 C18 1.3(2)
C15 C16 C17 C18 -177.63(14)
C16 C17 C18 C19 -0.3(2)
C17 C18 C19 C20 -0.4(2)
C17 C18 C19 Cl19 179.95(12)
C18 C19 C20 C21 0.1(2)
Cl19 C19 C20 C21 179.75(12)
C19 C20 C21 C16 0.9(2)
C17 C16 C21 C20 -1.6(2)
C15 C16 C21 C20 177.27(14)

loop_
_cod_related_entry_id
_cod_related_entry_database
_cod_related_entry_code
1 ChemSpider 21196548
